data_4336633
loop_
_publ_author_name
'Mei Wang'
'Thomas Weyherm\"uller'
'Jason England'
'Karl Wieghardt'

_publ_section_title
;
 Molecular and Electronic Structures of Six-Coordinate "Low-Valent"
 [M(Mebpy)3]0 (M = Ti, V, Cr, Mo) and [M(tpy)2]0 (M = Ti, V, Cr), and
 Seven-Coordinate [MoF(Mebpy)3](PF6) and [MX(tpy)2](PF6) (M = Mo, X = Cl
 and M = W, X = F)
;
_journal_name_full 'Inorganic Chemistry'
_journal_page_first 12763
_journal_page_last 12776
_journal_paper_doi 10.1021/ic402037e
_journal_volume 52
_journal_year 2013
_chemical_compound_source dichloromethane
_chemical_formula_moiety 'C30 H22 F N6 W, F6 P, C H2 Cl2'
_chemical_formula_sum 'C31 H24 Cl2 F7 N6 P W'
_chemical_formula_weight 899.28
_chemical_name_systematic
; 
 ? 
;
_space_group_IT_number 14
_symmetry_cell_setting monoclinic
_symmetry_Int_Tables_number 14
_symmetry_space_group_name_Hall '-P 2ybc'
_symmetry_space_group_name_H-M 'P 1 21/c 1'
_atom_sites_solution_hydrogens geom
_atom_sites_solution_primary direct
_atom_sites_solution_secondary difmap
_audit_block_code WGT-SW-018-01
_audit_creation_date 2011-05-24
_audit_creation_method SHELXL-97
_cell_angle_alpha 90.00
_cell_angle_beta 109.264(7)
_cell_angle_gamma 90.00
_cell_formula_units_Z 4
_cell_length_a 15.3478(13)
_cell_length_b 18.0554(9)
_cell_length_c 11.7524(10)
_cell_measurement_reflns_used 70560
_cell_measurement_temperature 100(2)
_cell_measurement_theta_max 33.0993
_cell_measurement_theta_min 2.657
_cell_volume 3074.4(4)
_computing_cell_refinement 'DENZO (Bruker AXS, 2006)'
_computing_data_collection 'DATCOL (Bruker AXS, 2006)'
_computing_data_reduction 'DENZO (Bruker AXS, 2006)'
_computing_structure_refinement 'SHELXL-97 (Sheldrick, 1997)'
_computing_structure_solution 'SHELXS-97 (Sheldrick, 1990)'
_diffrn_ambient_temperature 100(2)
_diffrn_detector_area_resol_mean 18.02
_diffrn_measured_fraction_theta_full 0.998
_diffrn_measured_fraction_theta_max 0.998
_diffrn_measurement_device_type 'Bruker AXS Enraf-Nonius KappaCCD'
_diffrn_measurement_method 'CCD \f- and \w-scans'
_diffrn_radiation_monochromator graphite
_diffrn_radiation_source '0.2 x 2mm^2^ focus rotating anode'
_diffrn_radiation_type MoK\a
_diffrn_radiation_wavelength 0.71073
_diffrn_reflns_av_R_equivalents 0.0621
_diffrn_reflns_av_sigmaI/netI 0.0490
_diffrn_reflns_limit_h_max 23
_diffrn_reflns_limit_h_min -23
_diffrn_reflns_limit_k_max 27
_diffrn_reflns_limit_k_min -27
_diffrn_reflns_limit_l_max 18
_diffrn_reflns_limit_l_min -18
_diffrn_reflns_number 65675
_diffrn_reflns_theta_full 33.08
_diffrn_reflns_theta_max 33.08
_diffrn_reflns_theta_min 2.66
_exptl_absorpt_coefficient_mu 4.061
_exptl_absorpt_correction_T_max 0.89526
_exptl_absorpt_correction_T_min 0.53623
_exptl_absorpt_correction_type gaussian
_exptl_absorpt_process_details 'SADABS (Bruker AXS, 2008)'
_exptl_crystal_colour black
_exptl_crystal_density_diffrn 1.943
_exptl_crystal_description plate
_exptl_crystal_F_000 1752
_exptl_crystal_size_max 0.15
_exptl_crystal_size_mid 0.11
_exptl_crystal_size_min 0.03
_refine_diff_density_max 2.960
_refine_diff_density_min -2.807
_refine_diff_density_rms 0.179
_refine_ls_extinction_method none
_refine_ls_goodness_of_fit_ref 1.099
_refine_ls_hydrogen_treatment constr
_refine_ls_matrix_type full
_refine_ls_number_parameters 433
_refine_ls_number_reflns 11646
_refine_ls_number_restraints 0
_refine_ls_restrained_S_all 1.099
_refine_ls_R_factor_all 0.0622
_refine_ls_R_factor_gt 0.0391
_refine_ls_shift/su_max 0.003
_refine_ls_shift/su_mean 0.000
_refine_ls_structure_factor_coef Fsqd
_refine_ls_weighting_details 'calc w=1/[\s^2^(Fo^2^)+(0.0000P)^2^+11.2114P] where P=(Fo^2^+2Fc^2^)/3'
_refine_ls_weighting_scheme calc
_refine_ls_wR_factor_gt 0.0626
_refine_ls_wR_factor_ref 0.0690
_reflns_number_gt 9054
_reflns_number_total 11646
_reflns_threshold_expression >2sigma(I)
_cod_data_source_file ic402037e_si_002_8.cif
_cod_data_source_block 12
_cod_original_sg_symbol_H-M 'P 21/c'
_cod_database_code 4336633

loop_
_symmetry_equiv_pos_as_xyz
'x, y, z'
'-x, y+1/2, -z+1/2'
'-x, -y, -z'
'x, -y-1/2, z-1/2'

loop_
_atom_site_label
_atom_site_type_symbol
_atom_site_fract_x
_atom_site_fract_y
_atom_site_fract_z
_atom_site_U_iso_or_equiv
_atom_site_adp_type
_atom_site_occupancy
_atom_site_symmetry_multiplicity
_atom_site_calc_flag
_atom_site_refinement_flags
W1 W 0.684226(8) 0.915676(7) 0.292030(11) 0.00998(3) Uani 1 1 d .
F1 F 0.64437(12) 0.89377(10) 0.11280(16) 0.0111(3) Uani 1 1 d .
N1 N 0.65116(18) 0.88375(15) 0.4450(2) 0.0131(5) Uani 1 1 d .
C2 C 0.6154(2) 0.93231(19) 0.5077(3) 0.0167(6) Uani 1 1 d .
H2 H 0.6202 0.9839 0.4952 0.020 Uiso 1 1 calc R
C3 C 0.5729(2) 0.9095(2) 0.5878(3) 0.0187(6) Uani 1 1 d .
H3 H 0.5490 0.9449 0.6295 0.022 Uiso 1 1 calc R
C4 C 0.5651(2) 0.8333(2) 0.6075(3) 0.0193(7) Uani 1 1 d .
H4 H 0.5340 0.8166 0.6605 0.023 Uiso 1 1 calc R
C5 C 0.6029(2) 0.7834(2) 0.5493(3) 0.0157(6) Uani 1 1 d .
H5 H 0.5992 0.7318 0.5629 0.019 Uiso 1 1 calc R
C6 C 0.6474(2) 0.80877(18) 0.4693(3) 0.0130(6) Uani 1 1 d .
C7 C 0.6929(2) 0.76412(17) 0.4058(3) 0.0122(6) Uani 1 1 d .
C8 C 0.7115(2) 0.68863(19) 0.4204(3) 0.0152(6) Uani 1 1 d .
H8 H 0.6874 0.6600 0.4710 0.018 Uiso 1 1 calc R
C9 C 0.7656(2) 0.65546(19) 0.3605(3) 0.0168(6) Uani 1 1 d .
H9 H 0.7749 0.6034 0.3649 0.020 Uiso 1 1 calc R
C10 C 0.8062(2) 0.69946(19) 0.2938(3) 0.0166(6) Uani 1 1 d .
H10 H 0.8473 0.6780 0.2578 0.020 Uiso 1 1 calc R
C11 C 0.7865(2) 0.77401(18) 0.2804(3) 0.0133(6) Uani 1 1 d .
N12 N 0.72374(17) 0.80622(15) 0.3280(2) 0.0110(5) Uani 1 1 d .
C13 C 0.8321(2) 0.82887(18) 0.2298(3) 0.0127(6) Uani 1 1 d .
C14 C 0.8973(2) 0.8131(2) 0.1726(3) 0.0173(6) Uani 1 1 d .
H14 H 0.9142 0.7633 0.1639 0.021 Uiso 1 1 calc R
C15 C 0.9367(2) 0.8707(2) 0.1294(3) 0.0194(7) Uani 1 1 d .
H15 H 0.9804 0.8608 0.0898 0.023 Uiso 1 1 calc R
C16 C 0.9120(2) 0.9429(2) 0.1442(3) 0.0174(6) Uani 1 1 d .
H16 H 0.9379 0.9831 0.1142 0.021 Uiso 1 1 calc R
C17 C 0.8488(2) 0.95563(19) 0.2034(3) 0.0160(6) Uani 1 1 d .
H17 H 0.8324 1.0053 0.2138 0.019 Uiso 1 1 calc R
N18 N 0.80972(18) 0.90028(15) 0.2471(2) 0.0134(5) Uani 1 1 d .
N21 N 0.78002(18) 0.98318(15) 0.4206(2) 0.0126(5) Uani 1 1 d .
C22 C 0.8518(2) 0.95370(19) 0.5130(3) 0.0160(6) Uani 1 1 d .
H22 H 0.8509 0.9024 0.5302 0.019 Uiso 1 1 calc R
C23 C 0.9244(2) 0.9958(2) 0.5810(3) 0.0204(7) Uani 1 1 d .
H23 H 0.9727 0.9738 0.6447 0.024 Uiso 1 1 calc R
C24 C 0.9275(2) 1.0719(2) 0.5565(3) 0.0207(7) Uani 1 1 d .
H24 H 0.9783 1.1014 0.6020 0.025 Uiso 1 1 calc R
C25 C 0.8559(2) 1.1027(2) 0.4657(3) 0.0190(7) Uani 1 1 d .
H25 H 0.8565 1.1540 0.4479 0.023 Uiso 1 1 calc R
C26 C 0.7818(2) 1.05794(19) 0.3991(3) 0.0133(6) Uani 1 1 d .
C27 C 0.70131(19) 1.08301(19) 0.3049(3) 0.0125(5) Uani 1 1 d .
C28 C 0.6779(2) 1.15570(18) 0.2667(3) 0.0154(6) Uani 1 1 d .
H28 H 0.7200 1.1949 0.2995 0.018 Uiso 1 1 calc R
C29 C 0.5928(2) 1.17051(19) 0.1805(3) 0.0165(6) Uani 1 1 d .
H29 H 0.5778 1.2191 0.1493 0.020 Uiso 1 1 calc R
C30 C 0.5293(2) 1.11254(19) 0.1405(3) 0.0155(6) Uani 1 1 d .
H30 H 0.4692 1.1224 0.0862 0.019 Uiso 1 1 calc R
C31 C 0.5543(2) 1.04093(18) 0.1801(3) 0.0123(6) Uani 1 1 d .
N32 N 0.64307(18) 1.02443(15) 0.2537(2) 0.0116(5) Uani 1 1 d .
C33 C 0.4937(2) 0.97716(18) 0.1582(3) 0.0133(6) Uani 1 1 d .
C34 C 0.4025(2) 0.97520(19) 0.0802(3) 0.0155(6) Uani 1 1 d .
H34 H 0.3748 1.0183 0.0370 0.019 Uiso 1 1 calc R
C35 C 0.3532(2) 0.9102(2) 0.0666(3) 0.0174(6) Uani 1 1 d .
H35 H 0.2915 0.9079 0.0132 0.021 Uiso 1 1 calc R
C36 C 0.3950(2) 0.8474(2) 0.1324(3) 0.0168(6) Uani 1 1 d .
H36 H 0.3623 0.8019 0.1237 0.020 Uiso 1 1 calc R
C37 C 0.4843(2) 0.85292(19) 0.2099(3) 0.0148(6) Uani 1 1 d .
H37 H 0.5122 0.8105 0.2553 0.018 Uiso 1 1 calc R
N38 N 0.53442(17) 0.91639(16) 0.2244(2) 0.0124(5) Uani 1 1 d .
P40 P 0.90488(6) 1.18185(5) 0.11513(9) 0.01796(18) Uani 1 1 d .
F41 F 0.9113(2) 1.11801(15) 0.0236(3) 0.0420(7) Uani 1 1 d .
F42 F 0.97235(16) 1.23324(14) 0.0714(2) 0.0358(6) Uani 1 1 d .
F43 F 0.99197(16) 1.14672(14) 0.2180(2) 0.0332(6) Uani 1 1 d .
F44 F 0.83788(15) 1.12985(13) 0.1592(2) 0.0278(5) Uani 1 1 d .
F45 F 0.81752(17) 1.21582(14) 0.0113(2) 0.0363(6) Uani 1 1 d .
F46 F 0.89740(18) 1.24477(14) 0.2061(2) 0.0395(6) Uani 1 1 d .
C50 C 0.7737(3) 1.3746(2) 0.2222(4) 0.0321(10) Uani 1 1 d .
H50B H 0.7737 1.3457 0.2938 0.039 Uiso 1 1 calc R
H50A H 0.8269 1.3581 0.1987 0.039 Uiso 1 1 calc R
Cl51 Cl 0.78520(9) 1.46919(6) 0.25852(12) 0.0403(3) Uani 1 1 d .
Cl52 Cl 0.66949(10) 1.35751(7) 0.10163(11) 0.0436(3) Uani 1 1 d .

loop_
_atom_site_aniso_label
_atom_site_aniso_U_11
_atom_site_aniso_U_22
_atom_site_aniso_U_33
_atom_site_aniso_U_23
_atom_site_aniso_U_13
_atom_site_aniso_U_12
W1 0.00868(5) 0.00935(5) 0.01123(5) -0.00006(5) 0.00237(3) 0.00046(5)
F1 0.0111(8) 0.0121(9) 0.0099(8) -0.0024(7) 0.0031(7) 0.0008(7)
N1 0.0139(12) 0.0132(13) 0.0108(12) -0.0005(10) 0.0022(10) 0.0010(10)
C2 0.0186(15) 0.0146(16) 0.0172(15) -0.0009(12) 0.0064(12) 0.0030(12)
C3 0.0201(15) 0.0198(17) 0.0178(15) -0.0018(14) 0.0084(12) 0.0021(14)
C4 0.0180(15) 0.0252(19) 0.0162(16) 0.0017(13) 0.0077(13) 0.0004(14)
C5 0.0148(14) 0.0166(16) 0.0148(15) 0.0007(12) 0.0037(12) -0.0021(12)
C6 0.0106(13) 0.0154(15) 0.0109(13) -0.0005(11) 0.0005(11) -0.0004(11)
C7 0.0100(12) 0.0109(14) 0.0126(14) 0.0014(11) -0.0004(10) -0.0004(11)
C8 0.0163(14) 0.0134(15) 0.0134(14) 0.0013(12) 0.0017(12) -0.0019(12)
C9 0.0192(15) 0.0116(15) 0.0178(16) 0.0019(12) 0.0038(13) 0.0017(12)
C10 0.0130(14) 0.0177(16) 0.0174(16) -0.0013(13) 0.0026(12) 0.0028(12)
C11 0.0107(13) 0.0158(15) 0.0126(14) -0.0007(11) 0.0027(11) 0.0004(11)
N12 0.0085(11) 0.0106(12) 0.0122(12) 0.0006(10) 0.0011(9) 0.0000(9)
C13 0.0095(13) 0.0127(14) 0.0142(15) -0.0006(11) 0.0017(11) 0.0018(10)
C14 0.0135(14) 0.0205(17) 0.0176(16) -0.0018(13) 0.0047(12) 0.0030(13)
C15 0.0137(14) 0.0260(19) 0.0197(17) 0.0019(14) 0.0072(13) 0.0003(13)
C16 0.0168(15) 0.0209(17) 0.0162(15) 0.0001(13) 0.0078(12) -0.0033(13)
C17 0.0141(14) 0.0164(16) 0.0173(15) -0.0010(12) 0.0050(12) -0.0010(12)
N18 0.0104(11) 0.0134(14) 0.0147(12) -0.0003(10) 0.0020(9) 0.0012(9)
N21 0.0110(11) 0.0131(13) 0.0129(12) -0.0015(10) 0.0028(10) 0.0006(10)
C22 0.0141(14) 0.0150(16) 0.0164(15) 0.0023(12) 0.0017(12) 0.0002(12)
C23 0.0149(15) 0.0242(19) 0.0185(16) -0.0003(14) 0.0006(13) 0.0018(13)
C24 0.0158(14) 0.023(2) 0.0202(16) -0.0046(14) 0.0013(12) -0.0041(13)
C25 0.0148(15) 0.0182(17) 0.0225(17) -0.0029(13) 0.0042(13) -0.0035(12)
C26 0.0120(13) 0.0160(15) 0.0124(14) -0.0023(12) 0.0047(11) 0.0006(11)
C27 0.0097(12) 0.0127(13) 0.0148(13) -0.0021(13) 0.0038(11) 0.0000(12)
C28 0.0150(14) 0.0113(14) 0.0203(17) -0.0032(12) 0.0065(13) -0.0012(12)
C29 0.0187(15) 0.0106(15) 0.0187(16) -0.0007(12) 0.0044(13) 0.0017(12)
C30 0.0139(14) 0.0150(15) 0.0166(15) 0.0021(12) 0.0038(12) 0.0029(12)
C31 0.0101(13) 0.0130(15) 0.0136(14) 0.0005(11) 0.0036(11) 0.0016(11)
N32 0.0111(11) 0.0105(12) 0.0128(12) 0.0000(10) 0.0035(10) 0.0014(10)
C33 0.0123(13) 0.0133(15) 0.0152(14) -0.0011(12) 0.0054(11) 0.0003(11)
C34 0.0128(14) 0.0161(16) 0.0161(15) -0.0001(12) 0.0029(12) 0.0001(12)
C35 0.0117(13) 0.0233(17) 0.0166(14) 0.0004(14) 0.0040(11) -0.0004(13)
C36 0.0136(14) 0.0180(17) 0.0180(16) 0.0024(13) 0.0040(12) -0.0047(12)
C37 0.0126(13) 0.0141(15) 0.0172(15) 0.0015(12) 0.0041(12) -0.0027(11)
N38 0.0156(11) 0.0111(12) 0.0122(11) 0.0006(11) 0.0069(9) -0.0012(11)
P40 0.0148(4) 0.0149(4) 0.0242(5) 0.0002(4) 0.0064(3) -0.0029(3)
F41 0.0626(19) 0.0337(15) 0.0414(16) -0.0118(12) 0.0331(15) -0.0061(13)
F42 0.0239(12) 0.0311(14) 0.0515(16) 0.0157(12) 0.0110(11) -0.0076(10)
F43 0.0185(11) 0.0315(14) 0.0444(15) 0.0150(11) 0.0034(10) 0.0025(10)
F44 0.0221(11) 0.0321(13) 0.0304(12) 0.0044(10) 0.0103(10) -0.0083(10)
F45 0.0230(12) 0.0343(14) 0.0424(15) 0.0137(12) -0.0018(11) -0.0055(10)
F46 0.0403(15) 0.0297(14) 0.0465(16) -0.0175(12) 0.0117(13) 0.0016(12)
C50 0.042(2) 0.020(2) 0.041(3) 0.0058(18) 0.024(2) 0.0078(18)
Cl51 0.0591(8) 0.0260(5) 0.0441(7) 0.0024(5) 0.0284(6) -0.0010(5)
Cl52 0.0584(8) 0.0419(7) 0.0361(6) 0.0035(5) 0.0231(6) -0.0118(6)

loop_
_atom_type_symbol
_atom_type_description
_atom_type_scat_dispersion_real
_atom_type_scat_dispersion_imag
_atom_type_scat_source
C C 0.0033 0.0016 'International Tables Vol C Tables 4.2.6.8 and 6.1.1.4'
H H 0.0000 0.0000 'International Tables Vol C Tables 4.2.6.8 and 6.1.1.4'
Cl Cl 0.1484 0.1585 'International Tables Vol C Tables 4.2.6.8 and 6.1.1.4'
N N 0.0061 0.0033 'International Tables Vol C Tables 4.2.6.8 and 6.1.1.4'
W W -0.8490 6.8722 'International Tables Vol C Tables 4.2.6.8 and 6.1.1.4'
P P 0.1023 0.0942 'International Tables Vol C Tables 4.2.6.8 and 6.1.1.4'
F F 0.0171 0.0103 'International Tables Vol C Tables 4.2.6.8 and 6.1.1.4'

loop_
_exptl_crystal_face_index_h
_exptl_crystal_face_index_k
_exptl_crystal_face_index_l
_exptl_crystal_face_perp_dist
0.00 1.00 1.00 0.0550
0.00 -1.00 -1.00 0.0550
0.00 -1.00 1.00 0.0750
0.00 1.00 -1.00 0.0750
-1.00 0.00 0.00 0.0150
1.00 0.00 0.00 0.0150

loop_
_geom_angle_atom_site_label_1
_geom_angle_atom_site_label_2
_geom_angle_atom_site_label_3
_geom_angle
F1 W1 N32 89.59(9)
F1 W1 N12 89.63(9)
N32 W1 N12 179.07(11)
F1 W1 N1 139.36(9)
N32 W1 N1 107.72(11)
N12 W1 N1 72.60(11)
F1 W1 N21 139.02(9)
N32 W1 N21 72.44(10)
N12 W1 N21 108.48(10)
N1 W1 N21 81.62(11)
F1 W1 N38 72.59(8)
N32 W1 N38 72.78(10)
N12 W1 N38 106.50(10)
N1 W1 N38 77.86(10)
N21 W1 N38 131.42(10)
F1 W1 N18 73.21(9)
N32 W1 N18 107.44(10)
N12 W1 N18 72.80(10)
N1 W1 N18 130.90(10)
N21 W1 N18 77.54(10)
N38 W1 N18 145.80(10)
C2 N1 C6 117.5(3)
C2 N1 W1 122.4(2)
C6 N1 W1 118.8(2)
N1 C2 C3 122.8(3)
C2 C3 C4 119.5(3)
C5 C4 C3 119.1(3)
C4 C5 C6 119.9(3)
N1 C6 C5 121.1(3)
N1 C6 C7 112.5(3)
C5 C6 C7 126.4(3)
N12 C7 C8 121.1(3)
N12 C7 C6 111.6(3)
C8 C7 C6 127.2(3)
C9 C8 C7 119.5(3)
C8 C9 C10 119.4(3)
C11 C10 C9 119.8(3)
C10 C11 N12 121.2(3)
C10 C11 C13 126.7(3)
N12 C11 C13 111.8(3)
C7 N12 C11 117.9(3)
C7 N12 W1 121.1(2)
C11 N12 W1 120.8(2)
N18 C13 C14 121.0(3)
N18 C13 C11 113.9(3)
C14 C13 C11 125.0(3)
C15 C14 C13 119.4(3)
C14 C15 C16 119.4(3)
C15 C16 C17 119.1(3)
N18 C17 C16 122.7(3)
C17 N18 C13 118.4(3)
C17 N18 W1 122.5(2)
C13 N18 W1 116.3(2)
C22 N21 C26 117.8(3)
C22 N21 W1 121.9(2)
C26 N21 W1 119.1(2)
C23 C22 N21 122.2(3)
C22 C23 C24 119.9(3)
C25 C24 C23 118.9(3)
C24 C25 C26 119.5(3)
N21 C26 C25 121.6(3)
N21 C26 C27 112.8(3)
C25 C26 C27 125.6(3)
N32 C27 C28 121.1(3)
N32 C27 C26 111.2(3)
C28 C27 C26 127.6(3)
C29 C28 C27 119.7(3)
C28 C29 C30 118.9(3)
C31 C30 C29 120.0(3)
N32 C31 C30 121.1(3)
N32 C31 C33 112.5(3)
C30 C31 C33 126.3(3)
C31 N32 C27 117.9(3)
C31 N32 W1 120.5(2)
C27 N32 W1 121.5(2)
N38 C33 C34 121.5(3)
N38 C33 C31 112.9(3)
C34 C33 C31 125.6(3)
C35 C34 C33 119.4(3)
C34 C35 C36 119.5(3)
C37 C36 C35 118.6(3)
N38 C37 C36 122.9(3)
C37 N38 C33 118.1(3)
C37 N38 W1 121.9(2)
C33 N38 W1 116.2(2)
F46 P40 F42 89.99(16)
F46 P40 F44 90.26(15)
F42 P40 F44 179.54(15)
F46 P40 F41 179.32(16)
F42 P40 F41 90.66(15)
F44 P40 F41 89.09(14)
F46 P40 F45 90.61(15)
F42 P40 F45 90.06(14)
F44 P40 F45 90.32(13)
F41 P40 F45 89.19(16)
F46 P40 F43 90.16(15)
F42 P40 F43 90.27(13)
F44 P40 F43 89.35(13)
F41 P40 F43 90.04(16)
F45 P40 F43 179.16(16)
Cl51 C50 Cl52 110.7(2)

loop_
_geom_bond_atom_site_label_1
_geom_bond_atom_site_label_2
_geom_bond_distance
W1 F1 2.0291(18)
W1 N32 2.066(3)
W1 N12 2.070(3)
W1 N1 2.103(3)
W1 N21 2.113(3)
W1 N38 2.171(3)
W1 N18 2.176(3)
N1 C2 1.371(4)
N1 C6 1.389(4)
C2 C3 1.372(5)
C3 C4 1.407(5)
C4 C5 1.371(5)
C5 C6 1.408(5)
C6 C7 1.428(5)
C7 N12 1.387(4)
C7 C8 1.392(4)
C8 C9 1.388(5)
C9 C10 1.399(5)
C10 C11 1.377(5)
C11 N12 1.391(4)
C11 C13 1.449(5)
C13 N18 1.367(4)
C13 C14 1.407(5)
C14 C15 1.381(5)
C15 C16 1.385(5)
C16 C17 1.387(5)
C17 N18 1.351(4)
N21 C22 1.373(4)
N21 C26 1.375(4)
C22 C23 1.369(5)
C23 C24 1.407(5)
C24 C25 1.372(5)
C25 C26 1.405(5)
C26 C27 1.433(4)
C27 N32 1.387(4)
C27 C28 1.395(5)
C28 C29 1.390(5)
C29 C30 1.401(5)
C30 C31 1.385(5)
C31 N32 1.384(4)
C31 C33 1.449(4)
C33 N38 1.371(4)
C33 C34 1.398(4)
C34 C35 1.376(5)
C35 C36 1.403(5)
C36 C37 1.377(4)
C37 N38 1.359(4)
P40 F46 1.590(3)
P40 F42 1.597(2)
P40 F44 1.600(2)
P40 F41 1.602(3)
P40 F45 1.607(3)
P40 F43 1.608(2)
C50 Cl51 1.756(4)
C50 Cl52 1.779(5)
